data_1516189
loop_
_publ_author_name
'Hathwar, Venkatesha R.'
'Thakur, Tejender S.'
'Dubey, Ritesh'
'Pavan, Mysore S.'
'Row, Tayur N Guru'
'Desiraju, Gautam R.'

_publ_section_title
;
 Extending the supramolecular synthon based fragment approach (SBFA) for
 transferability of multipole charge density parameters to
 monofluorobenzoic acids and their cocrystals with isonicotinamide:
 importance of C-H&#x00B7;&#x00B7;&#x00B7;O, C-H&#x00B7;&#x00B7;&#x00B7;F,
 and F&#x00B7;&#x00B7;&#x00B7;F intermolecular regions.
;
_journal_issue 45
_journal_name_full 'The journal of physical chemistry. A'
_journal_page_first 12852
_journal_page_last 12863
_journal_paper_doi 10.1021/jp2039866
_journal_volume 115
_journal_year 2011
_chemical_compound_source 'see text'
_chemical_formula_sum 'C7 H5 F O2'
_chemical_formula_weight 280.22
_chemical_name_common '4-Flurobenzoic acid'
_chemical_name_systematic ?
_space_group_IT_number 14
_symmetry_cell_setting monoclinic
_symmetry_Int_Tables_number 14
_symmetry_space_group_name_Hall '-P 2yn'
_symmetry_space_group_name_H-M 'P 1 21/n 1'
_atom_sites_solution_hydrogens geom
_atom_sites_solution_primary direct
_atom_sites_solution_secondary difmap
_cell_angle_alpha 90
_cell_angle_beta 94.353(18)
_cell_angle_gamma 90
_cell_formula_units_Z 4
_cell_length_a 3.816(6)
_cell_length_b 6.3759(11)
_cell_length_c 26.571(4)
_cell_measurement_reflns_used 4610
_cell_measurement_temperature 293
_cell_measurement_theta_max 27.8
_cell_measurement_theta_min 3.1
_cell_volume 644.6(10)
_computing_cell_refinement
;
CrystalClear-SM Expert 2.0 rc14 (Rigaku, 2009)
;
_computing_data_collection
;
CrystalClear-SM Expert 2.0 rc14 (Rigaku, 2009)
;
_computing_data_reduction
;
CrystalClear-SM Expert 2.0 rc14 (Rigaku, 2009)
;
_computing_publication_material 'PLATON (Spek, 2003)'
_computing_structure_refinement 'SHELXL-97 (Sheldrick, 1997)'
_diffrn_ambient_temperature 293
_diffrn_detector_area_resol_mean 13.6612
_diffrn_measured_fraction_theta_full 0.991
_diffrn_measured_fraction_theta_max 0.991
_diffrn_measurement_details
;
scan:
    Number of images: 360
               Slice: -60.0000 - 120.0000
         Image width: 0.5000
            Exp time: 10.0000
       Rotation axis: Omega
               Omega: 0.0000
                 Chi: 54.0000
                 Phi: 0.0000
                 XTD: 49.4000
              2theta: 29.6000
scan:
    Number of images: 360
               Slice: -60.0000 - 120.0000
         Image width: 0.5000
            Exp time: 10.0000
       Rotation axis: Omega
               Omega: 0.0000
                 Chi: 54.0000
                 Phi: 120.0000
                 XTD: 49.4000
              2theta: 29.6000
scan:
    Number of images: 360
               Slice: -60.0000 - 120.0000
         Image width: 0.5000
            Exp time: 10.0000
       Rotation axis: Omega
               Omega: 0.0000
                 Chi: 54.0000
                 Phi: 240.0000
                 XTD: 49.4000
              2theta: 29.6000

;
_diffrn_measurement_device
;
XtaLABmini: Fixed Chi 2 circle
;
_diffrn_measurement_device_type
;
Rigaku Mercury375R (2x2 bin mode)
;
_diffrn_measurement_method 'profile data from \w-scans'
_diffrn_orient_matrix_type FS_PROCESS
_diffrn_orient_matrix_UB_11 0.069456
_diffrn_orient_matrix_UB_12 0.045183
_diffrn_orient_matrix_UB_13 0.034058
_diffrn_orient_matrix_UB_21 -0.252274
_diffrn_orient_matrix_UB_22 0.026962
_diffrn_orient_matrix_UB_23 -0.257871
_diffrn_orient_matrix_UB_31 0.024796
_diffrn_orient_matrix_UB_32 0.147751
_diffrn_orient_matrix_UB_33 0.036642
_diffrn_radiation_monochromator 'Graphite Monochromator'
_diffrn_radiation_probe x-ray
_diffrn_radiation_source 'Sealed Tube'
_diffrn_radiation_type MoK\a
_diffrn_radiation_wavelength 0.71075
_diffrn_reflns_av_R_equivalents 0.0438
_diffrn_reflns_av_sigmaI/netI 0.0362
_diffrn_reflns_limit_h_max 4
_diffrn_reflns_limit_h_min -4
_diffrn_reflns_limit_k_max 8
_diffrn_reflns_limit_k_min -8
_diffrn_reflns_limit_l_max 34
_diffrn_reflns_limit_l_min -34
_diffrn_reflns_number 5658
_diffrn_reflns_theta_full 27.52
_diffrn_reflns_theta_max 27.52
_diffrn_reflns_theta_min 3.08
_exptl_absorpt_coefficient_mu 0.124
_exptl_absorpt_correction_T_max 0.994
_exptl_absorpt_correction_T_min 0.958
_exptl_absorpt_correction_type multi-scan
_exptl_absorpt_process_details 'Jacobson, R. (1998) Private communication'
_exptl_crystal_colour Colorless
_exptl_crystal_density_diffrn 1.444
_exptl_crystal_density_method 'Not Measured'
_exptl_crystal_description Plate
_exptl_crystal_F_000 288
_exptl_crystal_size_max 0.350
_exptl_crystal_size_mid 0.300
_exptl_crystal_size_min 0.050
_refine_diff_density_max 0.138
_refine_diff_density_min -0.134
_refine_diff_density_rms 0.034
_refine_ls_extinction_method none
_refine_ls_goodness_of_fit_ref 1.043
_refine_ls_hydrogen_treatment mixed
_refine_ls_matrix_type full
_refine_ls_number_parameters 111
_refine_ls_number_reflns 1464
_refine_ls_number_restraints 0
_refine_ls_restrained_S_all 1.043
_refine_ls_R_factor_all 0.0806
_refine_ls_R_factor_gt 0.0546
_refine_ls_shift/su_max 0.000
_refine_ls_shift/su_mean 0.000
_refine_ls_structure_factor_coef Fsqd
_refine_ls_weighting_details 'calc w=1/[\s^2^(Fo^2^)+(0.0521P)^2^+0.0688P] where P=(Fo^2^+2Fc^2^)/3'
_refine_ls_weighting_scheme calc
_refine_ls_wR_factor_gt 0.1141
_refine_ls_wR_factor_ref 0.1254
_reflns_number_gt 979
_reflns_number_total 1464
_reflns_threshold_expression I>2\s(I)
_cod_data_source_file 4fbza293kplaton.cif
_cod_data_source_block shelxl
_cod_depositor_comments
;
The following automatic conversions were performed:

'_symmetry_cell_setting' value 'Monoclinic' changed to 'monoclinic'
according to
/usr/data/users/saulius/automatic-downloads/retrospective/ACS/lib/dictionaries/cif_core.dic
dictionary named 'cif_core.dic' version 2.4.2 from
2011-04-26.

'_exptl_absorpt_correction_type' value 'Multi-scan'
changed to 'multi-scan' according to
/usr/data/users/saulius/automatic-downloads/retrospective/ACS/lib/dictionaries/cif_core.dic
dictionary named 'cif_core.dic' version 2.4.2 from 2011-04-26.

Automatic conversion script
Id: cif_fix_values 2281 2013-09-26 08:29:07Z andrius 
;
_cod_original_sg_symbol_H-M 'P 21/n'
_cod_database_code 1516189

loop_
_symmetry_equiv_pos_site_id
_symmetry_equiv_pos_as_xyz
1 x,y,z
2 1/2-x,1/2+y,1/2-z
3 -x,-y,-z
4 1/2+x,1/2-y,1/2+z

loop_
_atom_site_aniso_label
_atom_site_aniso_U_11
_atom_site_aniso_U_22
_atom_site_aniso_U_33
_atom_site_aniso_U_23
_atom_site_aniso_U_13
_atom_site_aniso_U_12
F1 0.1015(10) 0.1092(12) 0.0754(9) -0.0362(8) 0.0000(7) -0.0147(9)
O1 0.0927(10) 0.0691(10) 0.0493(8) 0.0051(7) 0.0075(7) -0.0285(9)
O2 0.0793(9) 0.0547(8) 0.0578(9) 0.0047(6) 0.0066(7) -0.0206(7)
C1 0.0369(8) 0.0481(10) 0.0490(10) 0.0033(8) 0.0040(7) 0.0008(8)
C2 0.0493(10) 0.0606(13) 0.0530(11) 0.0078(9) 0.0040(8) -0.0012(10)
C3 0.0589(11) 0.0837(16) 0.0478(12) 0.0041(11) 0.0045(9) 0.0001(11)
C4 0.0497(11) 0.0754(14) 0.0588(12) -0.0173(11) 0.0011(9) 0.0030(10)
C5 0.0535(11) 0.0514(12) 0.0705(14) -0.0052(10) 0.0082(9) -0.0049(10)
C6 0.0494(10) 0.0529(11) 0.0528(11) 0.0029(9) 0.0065(8) -0.0026(9)
C7 0.0452(9) 0.0496(10) 0.0513(11) 0.0079(8) 0.0058(8) -0.0018(9)

loop_
_atom_site_label
_atom_site_type_symbol
_atom_site_thermal_displace_type
_atom_site_fract_x
_atom_site_fract_y
_atom_site_fract_z
_atom_site_occupancy
_atom_site_U_iso_or_equiv
F1 F Uani 0.6104(4) 1.1977(3) 0.21430(5) 1.000 0.0957(6)
O1 O Uani 0.2169(4) 0.7374(2) 0.01062(5) 1.000 0.0703(5)
O2 O Uani 0.0083(4) 0.5075(2) 0.06375(5) 1.000 0.0639(5)
C1 C Uani 0.2827(4) 0.8139(3) 0.09751(6) 1.000 0.0446(5)
C2 C Uani 0.2526(5) 0.7494(4) 0.14694(7) 1.000 0.0543(7)
C3 C Uani 0.3637(5) 0.8785(4) 0.18651(8) 1.000 0.0634(8)
C4 C Uani 0.5017(5) 1.0704(4) 0.17523(8) 1.000 0.0615(7)
C5 C Uani 0.5351(5) 1.1390(3) 0.12729(8) 1.000 0.0583(7)
C6 C Uani 0.4240(5) 1.0091(3) 0.08788(8) 1.000 0.0516(6)
C7 C Uani 0.1611(4) 0.6760(3) 0.05543(7) 1.000 0.0486(6)
H1 H Uiso 0.095(9) 0.622(6) -0.0218(13) 1.000 0.171(14)
H2 H Uiso 0.151(5) 0.611(3) 0.1547(7) 1.000 0.057(5)
H3 H Uiso 0.353(5) 0.838(3) 0.2202(8) 1.000 0.075(6)
H5 H Uiso 0.627(5) 1.271(3) 0.1199(8) 1.000 0.068(6)
H6 H Uiso 0.441(5) 1.054(3) 0.0527(8) 1.000 0.071(6)

loop_
_atom_type_symbol
_atom_type_description
_atom_type_scat_dispersion_real
_atom_type_scat_dispersion_imag
_atom_type_scat_source
O O 0.0106 0.0060 'International Tables Vol C Tables 4.2.6.8 and 6.1.1.4'
F F 0.0171 0.0103 'International Tables Vol C Tables 4.2.6.8 and 6.1.1.4'
H H 0.0000 0.0000 'International Tables Vol C Tables 4.2.6.8 and 6.1.1.4'
C C 0.0033 0.0016 'International Tables Vol C Tables 4.2.6.8 and 6.1.1.4'

loop_
_geom_angle_atom_site_label_1
_geom_angle_atom_site_label_2
_geom_angle_atom_site_label_3
_geom_angle
_geom_angle_site_symmetry_3
_geom_angle_publ_flag
C7 O1 H1 113.3(17) . no
C7 O2 H1 117.8(15) 3_565 no
C2 C1 C7 119.88(18) . no
C6 C1 C7 120.06(16) . no
C2 C1 C6 120.06(18) . no
C1 C2 C3 120.2(2) . no
C2 C3 C4 117.8(2) . no
F1 C4 C3 117.74(19) . yes
C3 C4 C5 123.7(2) . no
F1 C4 C5 118.6(2) . yes
C4 C5 C6 118.23(19) . no
C1 C6 C5 120.06(19) . no
O2 C7 C1 120.28(16) . yes
O1 C7 O2 122.51(17) . yes
O1 C7 C1 117.21(16) . yes
C1 C2 H2 121.4(11) . no
C3 C2 H2 118.4(11) . no
C2 C3 H3 122.2(12) . no
C4 C3 H3 120.0(12) . no
C4 C5 H5 123.2(13) . no
C6 C5 H5 118.6(13) . no
C1 C6 H6 119.4(11) . no
C5 C6 H6 120.6(11) . no

loop_
_geom_bond_atom_site_label_1
_geom_bond_atom_site_label_2
_geom_bond_distance
_geom_bond_site_symmetry_2
_geom_bond_publ_flag
F1 C4 1.358(3) . yes
O1 C7 1.286(3) . yes
O2 C7 1.250(3) . yes
O1 H1 1.20(4) . no
O2 H1 1.42(4) 3_565 no
C1 C7 1.470(3) . no
C1 C2 1.389(3) . no
C1 C6 1.388(3) . no
C2 C3 1.377(4) . no
C3 C4 1.374(4) . no
C4 C5 1.362(4) . no
C5 C6 1.377(4) . no
C2 H2 0.992(19) . no
C3 H3 0.94(2) . no
C5 H5 0.938(19) . no
C6 H6 0.98(2) . no

loop_
_geom_contact_atom_site_label_1
_geom_contact_atom_site_label_2
_geom_contact_distance
_geom_contact_site_symmetry_2
_geom_contact_publ_flag
F1 H3 2.73(2) 2_555 no
F1 H3 2.74(2) 2_655 no
O2 C7 3.398(6) 1_455 no
O1 H6 2.43(2) . no
O1 H6 2.58(2) 3_675 no
O2 H2 2.524(19) . no
O2 H5 2.64(2) 1_445 no
C1 C6 3.496(6) 1_455 no
C3 C4 3.501(6) 1_455 no
C4 C3 3.501(6) 1_655 no
C6 C1 3.496(6) 1_655 no
C7 O2 3.398(6) 1_655 no
H1 H1 2.10(5) 3_565 no
H2 O2 2.524(19) . no
H3 F1 2.73(2) 2_545 no
H3 F1 2.74(2) 2_645 no
H5 O2 2.64(2) 1_665 no
H6 O1 2.43(2) . no
H6 O1 2.58(2) 3_675 no

loop_
_geom_hbond_atom_site_label_D
_geom_hbond_atom_site_label_H
_geom_hbond_atom_site_label_A
_geom_hbond_distance_DH
_geom_hbond_distance_HA
_geom_hbond_distance_DA
_geom_hbond_angle_DHA
_geom_hbond_site_symmetry_A
_geom_hbond_publ_flag
O1 H1 O2 1.20(4) 1.42(4) 2.612(5) 172(3) 3_565 yes
C6 H6 O1 0.98(2) 2.58(2) 3.447(6) 147.5(15) 3_675 yes

loop_
_geom_torsion_atom_site_label_1
_geom_torsion_atom_site_label_2
_geom_torsion_atom_site_label_3
_geom_torsion_atom_site_label_4
_geom_torsion
_geom_torsion_publ_flag
C6 C1 C2 C3 -0.2(3) no
C7 C1 C2 C3 -179.53(17) no
C2 C1 C6 C5 0.1(3) no
C7 C1 C6 C5 179.44(17) no
C2 C1 C7 O1 -175.43(17) no
C2 C1 C7 O2 5.1(3) no
C6 C1 C7 O1 5.2(2) no
C6 C1 C7 O2 -174.29(17) no
C1 C2 C3 C4 0.2(3) no
C2 C3 C4 F1 179.86(18) no
C2 C3 C4 C5 -0.2(3) no
F1 C4 C5 C6 -179.94(19) no
C3 C4 C5 C6 0.1(3) no
C4 C5 C6 C1 -0.1(3) no
